data_2215496
loop_
_publ_author_name
'Moratti, Stephen C.'
'Simpson, Jim'

_publ_section_title
;
 Tetra-\m~3~-<i>tert</i>-butoxo-tetrakis[ethylzinc(II)]
;
_journal_coeditor_code HB2516
_journal_issue 10
_journal_name_full 'Acta Crystallographica Section E'
_journal_page_first m2444
_journal_page_last m2444
_journal_paper_doi 10.1107/S1600536807042018
_journal_volume 63
_journal_year 2007
_chemical_formula_iupac '[Zn4 (C2 H5)4 (C4 H9 O)4]'
_chemical_formula_moiety 'C24 H56 O4 Zn4'
_chemical_formula_sum 'C24 H56 O4 Zn4'
_chemical_formula_weight 670.17
_chemical_name_systematic
;
Tetra-\m~3~-tert-butoxo-tetrakis[ethylzinc(II)]
;
_space_group_IT_number 2
_symmetry_cell_setting triclinic
_symmetry_space_group_name_Hall '-P 1'
_symmetry_space_group_name_H-M 'P -1'
_atom_sites_solution_hydrogens geom
_atom_sites_solution_primary direct
_atom_sites_solution_secondary difmap
_cell_angle_alpha 94.740(2)
_cell_angle_beta 101.120(2)
_cell_angle_gamma 113.086(2)
_cell_formula_units_Z 2
_cell_length_a 10.0097(3)
_cell_length_b 10.1372(3)
_cell_length_c 17.7908(7)
_cell_measurement_reflns_used 13011
_cell_measurement_temperature 220(2)
_cell_measurement_theta_max 25.03
_cell_measurement_theta_min 1.00
_cell_volume 1604.25(10)
_computing_cell_refinement 'SCALEPACK (Otwinowski & Minor, 1997)'
_computing_data_collection 'COLLECT (Nonius, 1998)'
_computing_data_reduction
;
SCALEPACK and DENZO (Otwinowski & Minor, 1997)
;
_computing_molecular_graphics 'ORTEP-3 (Farrugia, 1997)'
_computing_publication_material
;
SHELXL97 (Sheldrick, 1997), enCIFer (Allen <i>et al.</i>,  2004)
and
PLATON (Spek, 2003)
;
_computing_structure_refinement 'SHELXL97 (Sheldrick, 1997)'
_computing_structure_solution 'SIR92 (Altomare <i>et al.</i>,  1993)'
_diffrn_ambient_temperature 220(2)
_diffrn_measured_fraction_theta_full 0.979
_diffrn_measured_fraction_theta_max 0.979
_diffrn_measurement_device_type 'Nonius KappaCCD'
_diffrn_measurement_method 'Thin-slice \w and \f'
_diffrn_radiation_source 'fine-focus sealed tube'
_diffrn_radiation_type MoK\a
_diffrn_radiation_wavelength 0.71073
_diffrn_reflns_av_R_equivalents 0.0682
_diffrn_reflns_av_sigmaI/netI 0.0671
_diffrn_reflns_limit_h_max 11
_diffrn_reflns_limit_h_min -11
_diffrn_reflns_limit_k_max 12
_diffrn_reflns_limit_k_min -12
_diffrn_reflns_limit_l_max 21
_diffrn_reflns_limit_l_min -19
_diffrn_reflns_number 13938
_diffrn_reflns_theta_full 25.13
_diffrn_reflns_theta_max 25.13
_diffrn_reflns_theta_min 3.51
_exptl_absorpt_coefficient_mu 2.977
_exptl_absorpt_correction_T_max 0.985
_exptl_absorpt_correction_T_min 0.808
_exptl_absorpt_correction_type multi-scan
_exptl_absorpt_process_details '(SORTAV; Blessing, 1995)'
_exptl_crystal_colour colourless
_exptl_crystal_density_diffrn 1.387
_exptl_crystal_density_method 'not measured'
_exptl_crystal_description needle
_exptl_crystal_F_000 704
_exptl_crystal_size_max 0.23
_exptl_crystal_size_mid 0.07
_exptl_crystal_size_min 0.02
_refine_diff_density_max 0.627
_refine_diff_density_min -0.702
_refine_ls_extinction_method none
_refine_ls_goodness_of_fit_ref 1.057
_refine_ls_hydrogen_treatment constr
_refine_ls_matrix_type full
_refine_ls_number_parameters 293
_refine_ls_number_reflns 5615
_refine_ls_number_restraints 21
_refine_ls_restrained_S_all 1.058
_refine_ls_R_factor_all 0.0893
_refine_ls_R_factor_gt 0.0611
_refine_ls_shift/su_max 0.001
_refine_ls_shift/su_mean 0.000
_refine_ls_structure_factor_coef Fsqd
_refine_ls_weighting_details 'calc w=1/[\s^2^(Fo^2^)+(0.0757P)^2^+2.8014P] where P=(Fo^2^+2Fc^2^)/3'
_refine_ls_weighting_scheme calc
_refine_ls_wR_factor_gt 0.1486
_refine_ls_wR_factor_ref 0.1688
_reflns_number_gt 4047
_reflns_number_total 5615
_reflns_threshold_expression I>2\s(I)
_cod_data_source_file hb2516.cif
_cod_data_source_block I
_cod_original_cell_volume 1604.25(9)
_cod_database_code 2215496
_cod_database_fobs_code 2215496

loop_
_symmetry_equiv_pos_as_xyz
'x, y, z'
'-x, -y, -z'

loop_
_atom_site_type_symbol
_atom_site_label
_atom_site_fract_x
_atom_site_fract_y
_atom_site_fract_z
_atom_site_U_iso_or_equiv
_atom_site_adp_type
_atom_site_calc_flag
_atom_site_refinement_flags
_atom_site_occupancy
_atom_site_disorder_assembly
_atom_site_disorder_group
Zn Zn10 0.35356(8) 0.28721(8) 0.66335(4) 0.0558(2) Uani d . 1 A .
Zn Zn20 0.33809(8) 0.13653(8) 0.80705(5) 0.0581(2) Uani d . 1 . .
Zn Zn30 0.54499(9) 0.11431(9) 0.70330(5) 0.0634(3) Uani d . 1 A .
Zn Zn40 0.62433(8) 0.40687(8) 0.80647(4) 0.0569(2) Uani d . 1 A .
C C11 0.2445(12) 0.3324(13) 0.5710(5) 0.111(4) Uani d D 1 . .
H H11A 0.3213 0.3880 0.5452 0.133 Uiso calc R 1 A .
H H11B 0.1839 0.2387 0.5362 0.133 Uiso calc R 1 . .
C C12 0.1518(14) 0.4034(14) 0.5699(6) 0.134(5) Uani d D 1 A .
H H12A 0.1141 0.4110 0.5167 0.200 Uiso calc R 1 . .
H H12B 0.2076 0.5002 0.6008 0.200 Uiso calc R 1 . .
H H12C 0.0684 0.3491 0.5912 0.200 Uiso calc R 1 . .
C C21 0.203(3) -0.003(3) 0.8655(17) 0.095(2) Uiso d PD 0.441(9) A 1
H H21A 0.1783 -0.1023 0.8405 0.114 Uiso calc PR 0.441(9) A 1
H H21B 0.2636 0.0109 0.9183 0.114 Uiso calc PR 0.441(9) A 1
C C22 0.068(3) 0.003(3) 0.8727(19) 0.140(4) Uiso d PD 0.441(9) A 1
H H22A 0.0062 -0.0852 0.8889 0.209 Uiso calc PR 0.441(9) A 1
H H22B 0.0147 0.0115 0.8229 0.209 Uiso calc PR 0.441(9) A 1
H H22C 0.0892 0.0867 0.9112 0.209 Uiso calc PR 0.441(9) A 1
C C21' 0.216(2) 0.039(2) 0.8726(13) 0.095(2) Uiso d PD 0.559(9) A 2
H H21C 0.1217 -0.0274 0.8358 0.114 Uiso calc PR 0.559(9) A 2
H H21D 0.2624 -0.0228 0.8936 0.114 Uiso calc PR 0.559(9) A 2
C C22' 0.168(3) 0.084(3) 0.9346(13) 0.140(4) Uiso d PD 0.559(9) A 2
H H22D 0.1186 0.0008 0.9580 0.209 Uiso calc PR 0.559(9) A 2
H H22E 0.0988 0.1261 0.9159 0.209 Uiso calc PR 0.559(9) A 2
H H22F 0.2541 0.1562 0.9731 0.209 Uiso calc PR 0.559(9) A 2
C C31 0.583(2) -0.043(3) 0.6554(14) 0.095(2) Uiso d PD 0.441(9) A 1
H H31A 0.5468 -0.1255 0.6824 0.114 Uiso calc PR 0.441(9) A 1
H H31B 0.5233 -0.0744 0.6015 0.114 Uiso calc PR 0.441(9) A 1
C C32 0.733(3) -0.014(4) 0.6544(18) 0.140(4) Uiso d PD 0.441(9) A 1
H H32A 0.7652 0.0538 0.6192 0.209 Uiso calc PR 0.441(9) A 1
H H32B 0.7392 -0.1039 0.6368 0.209 Uiso calc PR 0.441(9) A 1
H H32C 0.7968 0.0285 0.7064 0.209 Uiso calc PR 0.441(9) A 1
C C31' 0.656(2) 0.0269(19) 0.6527(11) 0.095(2) Uiso d PD 0.559(9) A 2
H H31C 0.6278 0.0264 0.5968 0.114 Uiso calc PR 0.559(9) A 2
H H31D 0.7630 0.0925 0.6711 0.114 Uiso calc PR 0.559(9) A 2
C C32' 0.642(3) -0.116(2) 0.6621(14) 0.140(4) Uiso d PD 0.559(9) A 2
H H32D 0.6983 -0.1450 0.6310 0.209 Uiso calc PR 0.559(9) A 2
H H32E 0.5367 -0.1834 0.6451 0.209 Uiso calc PR 0.559(9) A 2
H H32F 0.6794 -0.1165 0.7164 0.209 Uiso calc PR 0.559(9) A 2
C C41 0.764(3) 0.586(3) 0.8822(14) 0.095(2) Uiso d PD 0.441(9) A 1
H H41A 0.7842 0.6631 0.8508 0.142 Uiso calc PR 0.441(9) A 1
H H41B 0.7025 0.6025 0.9150 0.142 Uiso calc PR 0.441(9) A 1
C C42 0.901(3) 0.622(3) 0.9333(17) 0.140(4) Uiso d PD 0.441(9) A 1
H H42A 0.9554 0.7267 0.9454 0.209 Uiso calc PR 0.441(9) A 1
H H42B 0.9578 0.5794 0.9098 0.209 Uiso calc PR 0.441(9) A 1
H H42C 0.8845 0.5841 0.9808 0.209 Uiso calc PR 0.441(9) A 1
C C41' 0.794(2) 0.591(2) 0.8590(11) 0.095(2) Uiso d PD 0.559(9) A 2
H H41C 0.7961 0.6592 0.8228 0.142 Uiso calc PR 0.559(9) A 2
H H41D 0.7630 0.6249 0.9032 0.142 Uiso calc PR 0.559(9) A 2
C C42' 0.942(2) 0.616(3) 0.8881(15) 0.140(4) Uiso d PD 0.559(9) A 2
H H42D 0.9985 0.7166 0.9142 0.209 Uiso calc PR 0.559(9) A 2
H H42E 0.9839 0.5980 0.8456 0.209 Uiso calc PR 0.559(9) A 2
H H42F 0.9476 0.5517 0.9247 0.209 Uiso calc PR 0.559(9) A 2
O O50 0.3256(5) 0.0832(4) 0.6901(2) 0.0569(10) Uani d . 1 A .
C C50 0.2051(10) -0.0496(8) 0.6407(5) 0.087(2) Uani d . 1 . .
C C51 0.2095(14) -0.1776(10) 0.6775(7) 0.133(4) Uani d . 1 A .
H H51A 0.1862 -0.1714 0.7278 0.199 Uiso calc R 1 . .
H H51B 0.3087 -0.1758 0.6842 0.199 Uiso calc R 1 . .
H H51C 0.1363 -0.2676 0.6441 0.199 Uiso calc R 1 . .
C C52 0.2303(13) -0.0573(11) 0.5584(5) 0.123(4) Uani d . 1 A .
H H52A 0.2310 0.0289 0.5382 0.184 Uiso calc R 1 . .
H H52B 0.1502 -0.1433 0.5248 0.184 Uiso calc R 1 . .
H H52C 0.3255 -0.0624 0.5601 0.184 Uiso calc R 1 . .
C C53 0.0588(10) -0.0402(12) 0.6401(7) 0.117(3) Uani d . 1 A .
H H53A 0.0449 -0.0355 0.6926 0.176 Uiso calc R 1 . .
H H53B -0.0227 -0.1255 0.6068 0.176 Uiso calc R 1 . .
H H53C 0.0596 0.0467 0.6206 0.176 Uiso calc R 1 . .
O O60 0.5792(5) 0.3255(5) 0.6893(2) 0.0554(10) Uani d . 1 . .
C C60 0.6733(9) 0.4022(10) 0.6402(5) 0.083(2) Uani d . 1 A .
C C61 0.8320(10) 0.4144(14) 0.6760(7) 0.133(4) Uani d . 1 . .
H H61A 0.8591 0.4503 0.7315 0.200 Uiso calc R 1 A .
H H61B 0.9033 0.4813 0.6518 0.200 Uiso calc R 1 . .
H H61C 0.8333 0.3193 0.6671 0.200 Uiso calc R 1 . .
C C62 0.6752(12) 0.5518(10) 0.6416(6) 0.109(3) Uani d . 1 . .
H H62A 0.5743 0.5429 0.6214 0.164 Uiso calc R 1 A .
H H62B 0.7393 0.6042 0.6096 0.164 Uiso calc R 1 . .
H H62C 0.7133 0.6046 0.6947 0.164 Uiso calc R 1 . .
C C63 0.6096(12) 0.3108(12) 0.5580(5) 0.107(3) Uani d . 1 . .
H H63A 0.5051 0.2925 0.5401 0.160 Uiso calc R 1 A .
H H63B 0.6181 0.2188 0.5590 0.160 Uiso calc R 1 . .
H H63C 0.6655 0.3632 0.5229 0.160 Uiso calc R 1 . .
O O70 0.3941(4) 0.3452(4) 0.7825(2) 0.0483(9) Uani d . 1 A .
C C70 0.3316(8) 0.4399(8) 0.8144(4) 0.0668(18) Uani d . 1 . .
C C71 0.3813(12) 0.4622(11) 0.9020(5) 0.100(3) Uani d . 1 A .
H H71A 0.4896 0.5124 0.9184 0.149 Uiso calc R 1 . .
H H71B 0.3488 0.3684 0.9188 0.149 Uiso calc R 1 . .
H H71C 0.3373 0.5202 0.9251 0.149 Uiso calc R 1 . .
C C72 0.3888(11) 0.5799(9) 0.7851(5) 0.091(3) Uani d . 1 A .
H H72A 0.3690 0.5603 0.7288 0.137 Uiso calc R 1 . .
H H72B 0.4959 0.6318 0.8072 0.137 Uiso calc R 1 . .
H H72C 0.3388 0.6389 0.8002 0.137 Uiso calc R 1 . .
C C73 0.1627(9) 0.3624(10) 0.7861(5) 0.086(2) Uani d . 1 A .
H H73A 0.1342 0.3499 0.7298 0.129 Uiso calc R 1 . .
H H73B 0.1175 0.4199 0.8084 0.129 Uiso calc R 1 . .
H H73C 0.1282 0.2678 0.8019 0.129 Uiso calc R 1 . .
O O80 0.5643(5) 0.1904(4) 0.8183(2) 0.0527(10) Uani d . 1 A .
C C80 0.6518(9) 0.1508(8) 0.8808(4) 0.0694(19) Uani d . 1 . .
C C81 0.8102(9) 0.2040(11) 0.8726(5) 0.098(3) Uani d . 1 A .
H H81A 0.8113 0.1578 0.8229 0.147 Uiso calc R 1 . .
H H81B 0.8698 0.1798 0.9144 0.147 Uiso calc R 1 . .
H H81C 0.8519 0.3088 0.8754 0.147 Uiso calc R 1 . .
C C82 0.6450(11) 0.2222(11) 0.9572(4) 0.091(3) Uani d . 1 A .
H H82A 0.6920 0.3272 0.9614 0.136 Uiso calc R 1 . .
H H82B 0.6974 0.1933 0.9999 0.136 Uiso calc R 1 . .
H H82C 0.5412 0.1917 0.9592 0.136 Uiso calc R 1 . .
C C83 0.5779(12) -0.0139(10) 0.8734(6) 0.099(3) Uani d . 1 A .
H H83A 0.5809 -0.0589 0.8238 0.148 Uiso calc R 1 . .
H H83B 0.4745 -0.0443 0.8762 0.148 Uiso calc R 1 . .
H H83C 0.6311 -0.0436 0.9153 0.148 Uiso calc R 1 . .

loop_
_atom_site_aniso_label
_atom_site_aniso_U_11
_atom_site_aniso_U_22
_atom_site_aniso_U_33
_atom_site_aniso_U_12
_atom_site_aniso_U_13
_atom_site_aniso_U_23
Zn10 0.0630(5) 0.0626(5) 0.0470(4) 0.0363(4) 0.0053(3) 0.0042(3)
Zn20 0.0594(5) 0.0578(5) 0.0626(5) 0.0271(4) 0.0198(4) 0.0144(4)
Zn30 0.0773(6) 0.0697(5) 0.0595(5) 0.0495(4) 0.0165(4) 0.0029(4)
Zn40 0.0526(4) 0.0529(4) 0.0584(5) 0.0211(3) 0.0034(3) 0.0019(3)
C11 0.148(9) 0.158(10) 0.062(5) 0.115(8) -0.001(5) 0.010(6)
C12 0.170(11) 0.211(13) 0.078(6) 0.149(11) 0.008(7) 0.032(7)
O50 0.066(3) 0.042(2) 0.056(3) 0.023(2) 0.004(2) -0.0074(19)
C50 0.083(6) 0.053(4) 0.095(6) 0.016(4) -0.003(4) -0.015(4)
C51 0.152(10) 0.052(5) 0.155(11) 0.018(6) 0.013(8) -0.001(6)
C52 0.153(10) 0.100(7) 0.078(6) 0.044(7) -0.012(6) -0.039(6)
C53 0.065(5) 0.115(8) 0.130(9) 0.015(5) -0.004(5) -0.012(7)
O60 0.060(3) 0.063(3) 0.053(2) 0.031(2) 0.022(2) 0.018(2)
C60 0.078(5) 0.101(6) 0.089(6) 0.041(5) 0.043(4) 0.041(5)
C61 0.068(6) 0.189(12) 0.152(10) 0.042(7) 0.058(6) 0.063(9)
C62 0.129(8) 0.087(7) 0.123(8) 0.038(6) 0.055(7) 0.062(6)
C63 0.130(8) 0.148(9) 0.069(6) 0.072(7) 0.050(6) 0.032(6)
O70 0.056(2) 0.050(2) 0.046(2) 0.0334(19) 0.0097(18) -0.0023(18)
C70 0.081(5) 0.070(5) 0.071(5) 0.053(4) 0.023(4) 0.006(4)
C71 0.135(8) 0.123(8) 0.068(5) 0.089(7) 0.021(5) -0.007(5)
C72 0.116(7) 0.068(5) 0.103(7) 0.057(5) 0.023(5) 0.001(5)
C73 0.086(6) 0.112(7) 0.099(6) 0.074(5) 0.036(5) 0.025(5)
O80 0.060(2) 0.058(3) 0.049(2) 0.036(2) 0.0082(19) 0.009(2)
C80 0.087(5) 0.078(5) 0.060(4) 0.055(4) 0.011(4) 0.013(4)
C81 0.084(6) 0.132(8) 0.098(6) 0.073(6) 0.003(5) 0.026(6)
C82 0.110(7) 0.123(7) 0.054(5) 0.066(6) 0.013(4) 0.019(5)
C83 0.137(8) 0.087(6) 0.101(7) 0.072(6) 0.029(6) 0.043(5)

loop_
_atom_type_symbol
_atom_type_description
_atom_type_scat_dispersion_real
_atom_type_scat_dispersion_imag
_atom_type_scat_source
C C 0.0033 0.0016 'International Tables Vol C Tables 4.2.6.8 and 6.1.1.4'
H H 0.0000 0.0000 'International Tables Vol C Tables 4.2.6.8 and 6.1.1.4'
O O 0.0106 0.0060 'International Tables Vol C Tables 4.2.6.8 and 6.1.1.4'
Zn Zn 0.2839 1.4301 'International Tables Vol C Tables 4.2.6.8 and 6.1.1.4'

loop_
_geom_angle_atom_site_label_1
_geom_angle_atom_site_label_2
_geom_angle_atom_site_label_3
_geom_angle
C11 Zn10 O70 135.1(3)
C11 Zn10 O50 128.1(4)
O70 Zn10 O50 83.44(16)
C11 Zn10 O60 126.2(4)
O70 Zn10 O60 83.43(15)
O50 Zn10 O60 82.85(17)
C11 Zn10 Zn20 147.8(4)
O70 Zn10 Zn20 41.93(11)
O50 Zn10 Zn20 41.96(11)
O60 Zn10 Zn20 85.60(11)
C11 Zn10 Zn40 146.2(4)
O70 Zn10 Zn40 42.01(11)
O50 Zn10 Zn40 85.08(12)
O60 Zn10 Zn40 41.78(11)
Zn20 Zn10 Zn40 60.17(2)
C11 Zn10 Zn30 139.6(3)
O70 Zn10 Zn30 85.28(10)
O50 Zn10 Zn30 41.31(12)
O60 Zn10 Zn30 41.86(12)
Zn20 Zn10 Zn30 59.94(2)
Zn40 Zn10 Zn30 59.76(2)
C21' Zn20 C21 10.8(11)
C21' Zn20 O50 131.8(7)
C21 Zn20 O50 122.8(8)
C21' Zn20 O70 129.5(6)
C21 Zn20 O70 139.6(7)
O50 Zn20 O70 83.65(15)
C21' Zn20 O80 128.2(7)
C21 Zn20 O80 126.1(7)
O50 Zn20 O80 82.95(16)
O70 Zn20 O80 83.41(15)
C21' Zn20 Zn10 146.1(7)
C21 Zn20 Zn10 146.4(8)
O50 Zn20 Zn10 42.26(11)
O70 Zn20 Zn10 41.85(10)
O80 Zn20 Zn10 85.65(11)
C21' Zn20 Zn30 145.0(6)
C21 Zn20 Zn30 134.9(7)
O50 Zn20 Zn30 41.43(12)
O70 Zn20 Zn30 85.42(10)
O80 Zn20 Zn30 41.85(11)
Zn10 Zn20 Zn30 60.18(2)
C21' Zn20 Zn40 143.1(7)
C21 Zn20 Zn40 150.8(8)
O50 Zn20 Zn40 85.15(12)
O70 Zn20 Zn40 41.92(11)
O80 Zn20 Zn40 41.82(11)
Zn10 Zn20 Zn40 60.03(2)
Zn30 Zn20 Zn40 59.78(3)
C31 Zn30 C31' 23.8(7)
C31 Zn30 O50 117.8(7)
C31' Zn30 O50 137.0(6)
C31 Zn30 O80 131.8(7)
C31' Zn30 O80 133.0(6)
O50 Zn30 O80 83.45(16)
C31 Zn30 O60 137.6(8)
C31' Zn30 O60 117.0(5)
O50 Zn30 O60 83.77(16)
O80 Zn30 O60 83.70(16)
C31 Zn30 Zn40 156.2(7)
C31' Zn30 Zn40 135.4(6)
O50 Zn30 Zn40 85.81(11)
O80 Zn30 Zn40 42.12(11)
O60 Zn30 Zn40 41.96(11)
C31 Zn30 Zn20 135.3(7)
C31' Zn30 Zn20 157.2(5)
O50 Zn30 Zn20 41.84(12)
O80 Zn30 Zn20 41.95(11)
O60 Zn30 Zn20 85.69(11)
Zn40 Zn30 Zn20 60.26(2)
C31 Zn30 Zn10 140.0(7)
C31' Zn30 Zn10 138.9(5)
O50 Zn30 Zn10 42.01(12)
O80 Zn30 Zn10 85.47(11)
O60 Zn30 Zn10 42.09(11)
Zn40 Zn30 Zn10 60.09(2)
Zn20 Zn30 Zn10 59.88(2)
C41' Zn40 C41 15.8(8)
C41' Zn40 O60 123.3(6)
C41 Zn40 O60 138.5(7)
C41' Zn40 O80 134.2(6)
C41 Zn40 O80 128.9(7)
O60 Zn40 O80 83.66(16)
C41' Zn40 O70 131.4(6)
C41 Zn40 O70 120.7(7)
O60 Zn40 O70 83.49(15)
O80 Zn40 O70 83.15(16)
C41' Zn40 Zn30 142.4(6)
C41 Zn40 Zn30 153.2(7)
O60 Zn40 Zn30 42.08(12)
O80 Zn40 Zn30 41.96(11)
O70 Zn40 Zn30 85.42(10)
C41' Zn40 Zn10 140.0(6)
C41 Zn40 Zn10 143.4(7)
O60 Zn40 Zn10 42.12(11)
O80 Zn40 Zn10 85.43(11)
O70 Zn40 Zn10 41.73(10)
Zn30 Zn40 Zn10 60.16(2)
C41' Zn40 Zn20 151.1(5)
C41 Zn40 Zn20 135.5(7)
O60 Zn40 Zn20 85.52(12)
O80 Zn40 Zn20 41.76(11)
O70 Zn40 Zn20 41.72(11)
Zn30 Zn40 Zn20 59.95(3)
Zn10 Zn40 Zn20 59.80(2)
C12 C11 Zn10 127.3(7)
C12 C11 H11A 105.5
Zn10 C11 H11A 105.5
C12 C11 H11B 105.5
Zn10 C11 H11B 105.5
H11A C11 H11B 106.1
C11 C12 H12A 109.5
C11 C12 H12B 109.5
H12A C12 H12B 109.5
C11 C12 H12C 109.5
H12A C12 H12C 109.5
H12B C12 H12C 109.5
C22 C21 Zn20 121(2)
C22 C21 H21A 107.2
Zn20 C21 H21A 107.2
C22 C21 H21B 107.2
Zn20 C21 H21B 107.2
H21A C21 H21B 106.8
C22' C21' Zn20 134.9(17)
C22' C21' H21C 103.4
Zn20 C21' H21C 103.4
C22' C21' H21D 103.4
Zn20 C21' H21D 103.4
H21C C21' H21D 105.3
C21' C22' H22D 109.5
C21' C22' H22E 109.5
H22D C22' H22E 109.5
C21' C22' H22F 109.5
H22D C22' H22F 109.5
H22E C22' H22F 109.5
C32 C31 Zn30 118(2)
C32 C31 H31A 107.9
Zn30 C31 H31A 107.9
C32 C31 H31B 107.9
Zn30 C31 H31B 107.9
H31A C31 H31B 107.2
C32' C31' Zn30 119.8(17)
C32' C31' H31C 107.4
Zn30 C31' H31C 107.4
C32' C31' H31D 107.4
Zn30 C31' H31D 107.4
H31C C31' H31D 106.9
C31' C32' H32D 109.5
C31' C32' H32E 109.5
H32D C32' H32E 109.5
C31' C32' H32F 109.5
H32D C32' H32F 109.5
H32E C32' H32F 109.5
C42 C41 Zn40 133(2)
C42 C41 H41A 104.1
Zn40 C41 H41A 104.1
C42 C41 H41B 104.1
Zn40 C41 H41B 104.1
H41A C41 H41B 105.5
C42' C41' Zn40 128.3(17)
C42' C41' H41C 105.2
Zn40 C41' H41C 105.2
C42' C41' H41D 105.2
Zn40 C41' H41D 105.2
H41C C41' H41D 105.9
C41' C42' H42D 109.5
C41' C42' H42E 109.5
H42D C42' H42E 109.5
C41' C42' H42F 109.5
H42D C42' H42F 109.5
H42E C42' H42F 109.5
C50 O50 Zn30 119.6(4)
C50 O50 Zn20 121.9(5)
Zn30 O50 Zn20 96.74(18)
C50 O50 Zn10 120.3(4)
Zn30 O50 Zn10 96.68(18)
Zn20 O50 Zn10 95.78(16)
O50 C50 C53 107.7(7)
O50 C50 C51 107.5(7)
C53 C50 C51 109.6(9)
O50 C50 C52 108.6(7)
C53 C50 C52 110.7(9)
C51 C50 C52 112.5(8)
C50 C51 H51A 109.5
C50 C51 H51B 109.5
H51A C51 H51B 109.5
C50 C51 H51C 109.5
H51A C51 H51C 109.5
H51B C51 H51C 109.5
C50 C52 H52A 109.5
C50 C52 H52B 109.5
H52A C52 H52B 109.5
C50 C52 H52C 109.5
H52A C52 H52C 109.5
H52B C52 H52C 109.5
C50 C53 H53A 109.5
C50 C53 H53B 109.5
H53A C53 H53B 109.5
C50 C53 H53C 109.5
H53A C53 H53C 109.5
H53B C53 H53C 109.5
C60 O60 Zn40 121.5(5)
C60 O60 Zn30 121.6(4)
Zn40 O60 Zn30 95.96(16)
C60 O60 Zn10 119.4(4)
Zn40 O60 Zn10 96.10(16)
Zn30 O60 Zn10 96.05(17)
O60 C60 C62 109.1(7)
O60 C60 C63 107.7(7)
C62 C60 C63 112.2(8)
O60 C60 C61 106.2(7)
C62 C60 C61 110.1(9)
C63 C60 C61 111.2(8)
C60 C61 H61A 109.5
C60 C61 H61B 109.5
H61A C61 H61B 109.5
C60 C61 H61C 109.5
H61A C61 H61C 109.5
H61B C61 H61C 109.5
C60 C62 H62A 109.5
C60 C62 H62B 109.5
H62A C62 H62B 109.5
C60 C62 H62C 109.5
H62A C62 H62C 109.5
H62B C62 H62C 109.5
C60 C63 H63A 109.5
C60 C63 H63B 109.5
H63A C63 H63B 109.5
C60 C63 H63C 109.5
H63A C63 H63C 109.5
H63B C63 H63C 109.5
C70 O70 Zn10 120.0(4)
C70 O70 Zn20 120.9(4)
Zn10 O70 Zn20 96.22(16)
C70 O70 Zn40 121.1(4)
Zn10 O70 Zn40 96.26(15)
Zn20 O70 Zn40 96.35(15)
O70 C70 C72 108.5(6)
O70 C70 C71 107.2(5)
C72 C70 C71 111.7(7)
O70 C70 C73 107.4(6)
C72 C70 C73 110.6(7)
C71 C70 C73 111.3(7)
C70 C71 H71A 109.5
C70 C71 H71B 109.5
H71A C71 H71B 109.5
C70 C71 H71C 109.5
H71A C71 H71C 109.5
H71B C71 H71C 109.5
C70 C72 H72A 109.5
C70 C72 H72B 109.5
H72A C72 H72B 109.5
C70 C72 H72C 109.5
H72A C72 H72C 109.5
H72B C72 H72C 109.5
C70 C73 H73A 109.5
C70 C73 H73B 109.5
H73A C73 H73B 109.5
C70 C73 H73C 109.5
H73A C73 H73C 109.5
H73B C73 H73C 109.5
C80 O80 Zn30 119.9(4)
C80 O80 Zn20 121.7(4)
Zn30 O80 Zn20 96.21(17)
C80 O80 Zn40 120.7(4)
Zn30 O80 Zn40 95.92(16)
Zn20 O80 Zn40 96.42(16)
O80 C80 C81 108.7(6)
O80 C80 C82 107.5(5)
C81 C80 C82 111.1(7)
O80 C80 C83 107.3(6)
C81 C80 C83 112.0(7)
C82 C80 C83 109.9(7)
C80 C81 H81A 109.5
C80 C81 H81B 109.5
H81A C81 H81B 109.5
C80 C81 H81C 109.5
H81A C81 H81C 109.5
H81B C81 H81C 109.5
C80 C82 H82A 109.5
C80 C82 H82B 109.5
H82A C82 H82B 109.5
C80 C82 H82C 109.5
H82A C82 H82C 109.5
H82B C82 H82C 109.5
C80 C83 H83A 109.5
C80 C83 H83B 109.5
H83A C83 H83B 109.5
C80 C83 H83C 109.5
H83A C83 H83C 109.5
H83B C83 H83C 109.5

loop_
_geom_bond_atom_site_label_1
_geom_bond_atom_site_label_2
_geom_bond_distance
Zn10 C11 1.981(7)
Zn10 O70 2.069(4)
Zn10 O50 2.084(4)
Zn10 O60 2.084(4)
Zn10 Zn20 3.0831(10)
Zn10 Zn40 3.0903(10)
Zn10 Zn30 3.0925(10)
Zn20 C21' 1.90(2)
Zn20 C21 2.05(3)
Zn20 O50 2.072(4)
Zn20 O70 2.072(4)
Zn20 O80 2.074(4)
Zn20 Zn30 3.0852(10)
Zn20 Zn40 3.0949(11)
Zn30 C31 1.95(2)
Zn30 C31' 1.967(18)
Zn30 O50 2.055(4)
Zn30 O80 2.070(4)
Zn30 O60 2.075(4)
Zn30 Zn40 3.0799(11)
Zn40 C41' 1.96(2)
Zn40 C41 1.98(3)
Zn40 O60 2.071(4)
Zn40 O80 2.077(4)
Zn40 O70 2.081(4)
C11 C12 1.378(10)
C11 H11A 0.9800
C11 H11B 0.9800
C12 H12A 0.9700
C12 H12B 0.9700
C12 H12C 0.9700
C21 C22 1.409(16)
C21 H21A 0.9800
C21 H21B 0.9800
C22 H22A 0.9700
C22 H22B 0.9700
C22 H22C 0.9700
C21' C22' 1.390(15)
C21' H21C 0.9800
C21' H21D 0.9800
C22' H22D 0.9700
C22' H22E 0.9700
C22' H22F 0.9700
C31 C32 1.410(15)
C31 H31A 0.9800
C31 H31B 0.9800
C32 H32A 0.9700
C32 H32B 0.9700
C32 H32C 0.9700
C31' C32' 1.424(14)
C31' H31C 0.9800
C31' H31D 0.9800
C32' H32D 0.9700
C32' H32E 0.9700
C32' H32F 0.9700
C41 C42 1.378(16)
C41 H41A 0.9800
C41 H41B 0.9800
C42 H42A 0.9700
C42 H42B 0.9700
C42 H42C 0.9700
C41' C42' 1.387(14)
C41' H41C 0.9800
C41' H41D 0.9800
C42' H42D 0.9700
C42' H42E 0.9700
C42' H42F 0.9700
O50 C50 1.470(9)
C50 C53 1.503(12)
C50 C51 1.512(13)
C50 C52 1.535(13)
C51 H51A 0.9700
C51 H51B 0.9700
C51 H51C 0.9700
C52 H52A 0.9700
C52 H52B 0.9700
C52 H52C 0.9700
C53 H53A 0.9700
C53 H53B 0.9700
C53 H53C 0.9700
O60 C60 1.454(8)
C60 C62 1.507(12)
C60 C63 1.535(13)
C60 C61 1.545(13)
C61 H61A 0.9700
C61 H61B 0.9700
C61 H61C 0.9700
C62 H62A 0.9700
C62 H62B 0.9700
C62 H62C 0.9700
C63 H63A 0.9700
C63 H63B 0.9700
C63 H63C 0.9700
O70 C70 1.467(7)
C70 C72 1.488(11)
C70 C71 1.511(11)
C70 C73 1.515(11)
C71 H71A 0.9700
C71 H71B 0.9700
C71 H71C 0.9700
C72 H72A 0.9700
C72 H72B 0.9700
C72 H72C 0.9700
C73 H73A 0.9700
C73 H73B 0.9700
C73 H73C 0.9700
O80 C80 1.462(8)
C80 C81 1.502(11)
C80 C82 1.513(10)
C80 C83 1.519(11)
C81 H81A 0.9700
C81 H81B 0.9700
C81 H81C 0.9700
C82 H82A 0.9700
C82 H82B 0.9700
C82 H82C 0.9700
C83 H83A 0.9700
C83 H83B 0.9700
C83 H83C 0.9700

loop_
_geom_torsion_atom_site_label_1
_geom_torsion_atom_site_label_2
_geom_torsion_atom_site_label_3
_geom_torsion_atom_site_label_4
_geom_torsion
C11 Zn10 Zn20 C21' -9.9(12)
O70 Zn10 Zn20 C21' 92.8(11)
O50 Zn10 Zn20 C21' -97.9(11)
O60 Zn10 Zn20 C21' 177.9(11)
Zn40 Zn10 Zn20 C21' 142.8(11)
Zn30 Zn10 Zn20 C21' -147.0(11)
C11 Zn10 Zn20 C21 9.6(14)
O70 Zn10 Zn20 C21 112.4(13)
O50 Zn10 Zn20 C21 -78.4(13)
O60 Zn10 Zn20 C21 -162.6(13)
Zn40 Zn10 Zn20 C21 162.3(13)
Zn30 Zn10 Zn20 C21 -127.5(13)
C11 Zn10 Zn20 O50 88.0(6)
O70 Zn10 Zn20 O50 -169.3(2)
O60 Zn10 Zn20 O50 -84.2(2)
Zn40 Zn10 Zn20 O50 -119.31(18)
Zn30 Zn10 Zn20 O50 -49.13(18)
C11 Zn10 Zn20 O70 -102.8(5)
O50 Zn10 Zn20 O70 169.3(2)
O60 Zn10 Zn20 O70 85.1(2)
Zn40 Zn10 Zn20 O70 49.95(16)
Zn30 Zn10 Zn20 O70 120.13(16)
C11 Zn10 Zn20 O80 172.3(5)
O70 Zn10 Zn20 O80 -84.97(19)
O50 Zn10 Zn20 O80 84.3(2)
O60 Zn10 Zn20 O80 0.09(16)
Zn40 Zn10 Zn20 O80 -35.02(11)
Zn30 Zn10 Zn20 O80 35.16(11)
C11 Zn10 Zn20 Zn30 137.1(5)
O70 Zn10 Zn20 Zn30 -120.13(16)
O50 Zn10 Zn20 Zn30 49.13(18)
O60 Zn10 Zn20 Zn30 -35.07(12)
Zn40 Zn10 Zn20 Zn30 -70.18(3)
C11 Zn10 Zn20 Zn40 -152.7(5)
O70 Zn10 Zn20 Zn40 -49.95(16)
O50 Zn10 Zn20 Zn40 119.31(18)
O60 Zn10 Zn20 Zn40 35.11(12)
Zn30 Zn10 Zn20 Zn40 70.18(3)
C21' Zn20 Zn30 C31 15.8(15)
C21 Zn20 Zn30 C31 9.4(15)
O50 Zn20 Zn30 C31 -82.1(10)
O70 Zn20 Zn30 C31 -167.7(10)
O80 Zn20 Zn30 C31 107.1(10)
Zn10 Zn20 Zn30 C31 -132.3(9)
Zn40 Zn20 Zn30 C31 157.1(9)
C21' Zn20 Zn30 C31' -2(2)
C21 Zn20 Zn30 C31' -8.4(19)
O50 Zn20 Zn30 C31' -99.9(16)
O70 Zn20 Zn30 C31' 174.5(16)
O80 Zn20 Zn30 C31' 89.3(16)
Zn10 Zn20 Zn30 C31' -150.1(16)
Zn40 Zn20 Zn30 C31' 139.3(16)
C21' Zn20 Zn30 O50 97.9(12)
C21 Zn20 Zn30 O50 91.5(12)
O70 Zn20 Zn30 O50 -85.6(2)
O80 Zn20 Zn30 O50 -170.8(2)
Zn10 Zn20 Zn30 O50 -50.22(17)
Zn40 Zn20 Zn30 O50 -120.80(17)
C21' Zn20 Zn30 O80 -91.3(12)
C21 Zn20 Zn30 O80 -97.7(12)
O50 Zn20 Zn30 O80 170.8(2)
O70 Zn20 Zn30 O80 85.2(2)
Zn10 Zn20 Zn30 O80 120.60(17)
Zn40 Zn20 Zn30 O80 50.03(17)
C21' Zn20 Zn30 O60 -176.6(12)
C21 Zn20 Zn30 O60 177.0(11)
O50 Zn20 Zn30 O60 85.5(2)
O70 Zn20 Zn30 O60 -0.13(16)
O80 Zn20 Zn30 O60 -85.4(2)
Zn10 Zn20 Zn30 O60 35.24(12)
Zn40 Zn20 Zn30 O60 -35.33(12)
C21' Zn20 Zn30 Zn40 -141.3(12)
C21 Zn20 Zn30 Zn40 -147.7(11)
O50 Zn20 Zn30 Zn40 120.80(17)
O70 Zn20 Zn30 Zn40 35.20(11)
O80 Zn20 Zn30 Zn40 -50.03(16)
Zn10 Zn20 Zn30 Zn40 70.58(3)
C21' Zn20 Zn30 Zn10 148.1(12)
C21 Zn20 Zn30 Zn10 141.7(11)
O50 Zn20 Zn30 Zn10 50.22(17)
O70 Zn20 Zn30 Zn10 -35.37(11)
O80 Zn20 Zn30 Zn10 -120.60(17)
Zn40 Zn20 Zn30 Zn10 -70.58(3)
C11 Zn10 Zn30 C31 -20.0(13)
O70 Zn10 Zn30 C31 161.4(11)
O50 Zn10 Zn30 C31 76.0(11)
O60 Zn10 Zn30 C31 -113.1(11)
Zn20 Zn10 Zn30 C31 126.0(11)
Zn40 Zn10 Zn30 C31 -163.1(11)
C11 Zn10 Zn30 C31' 16.9(11)
O70 Zn10 Zn30 C31' -161.7(9)
O50 Zn10 Zn30 C31' 112.9(9)
O60 Zn10 Zn30 C31' -76.2(9)
Zn20 Zn10 Zn30 C31' 162.9(9)
Zn40 Zn10 Zn30 C31' -126.2(9)
C11 Zn10 Zn30 O50 -96.0(6)
O70 Zn10 Zn30 O50 85.4(2)
O60 Zn10 Zn30 O50 170.8(2)
Zn20 Zn10 Zn30 O50 49.99(17)
Zn40 Zn10 Zn30 O50 120.86(17)
C11 Zn10 Zn30 O80 178.7(6)
O70 Zn10 Zn30 O80 0.19(17)
O50 Zn10 Zn30 O80 -85.2(2)
O60 Zn10 Zn30 O80 85.6(2)
Zn20 Zn10 Zn30 O80 -35.25(12)
Zn40 Zn10 Zn30 O80 35.62(12)
C11 Zn10 Zn30 O60 93.1(6)
O70 Zn10 Zn30 O60 -85.4(2)
O50 Zn10 Zn30 O60 -170.8(2)
Zn20 Zn10 Zn30 O60 -120.86(17)
Zn40 Zn10 Zn30 O60 -49.99(17)
C11 Zn10 Zn30 Zn40 143.1(6)
O70 Zn10 Zn30 Zn40 -35.42(11)
O50 Zn10 Zn30 Zn40 -120.86(17)
O60 Zn10 Zn30 Zn40 49.99(17)
Zn20 Zn10 Zn30 Zn40 -70.87(3)
C11 Zn10 Zn30 Zn20 -146.0(6)
O70 Zn10 Zn30 Zn20 35.44(11)
O50 Zn10 Zn30 Zn20 -49.99(17)
O60 Zn10 Zn30 Zn20 120.86(17)
Zn40 Zn10 Zn30 Zn20 70.87(3)
C31 Zn30 Zn40 C41' 18(2)
C31' Zn30 Zn40 C41' -3.7(12)
O50 Zn30 Zn40 C41' -169.7(9)
O80 Zn30 Zn40 C41' 105.4(9)
O60 Zn30 Zn40 C41' -84.4(9)
Zn20 Zn30 Zn40 C41' 155.2(9)
Zn10 Zn30 Zn40 C41' -134.6(9)
C31 Zn30 Zn40 C41 -4(2)
C31' Zn30 Zn40 C41 -25.8(17)
O50 Zn30 Zn40 C41 168.1(16)
O80 Zn30 Zn40 C41 83.2(16)
O60 Zn30 Zn40 C41 -106.6(16)
Zn20 Zn30 Zn40 C41 133.0(16)
Zn10 Zn30 Zn40 C41 -156.7(16)
C31 Zn30 Zn40 O60 102.3(18)
C31' Zn30 Zn40 O60 80.7(7)
O50 Zn30 Zn40 O60 -85.3(2)
O80 Zn30 Zn40 O60 -170.2(2)
Zn20 Zn30 Zn40 O60 -120.40(17)
Zn10 Zn30 Zn40 O60 -50.16(17)
C31 Zn30 Zn40 O80 -87.5(18)
C31' Zn30 Zn40 O80 -109.1(7)
O50 Zn30 Zn40 O80 84.9(2)
O60 Zn30 Zn40 O80 170.2(2)
Zn20 Zn30 Zn40 O80 49.80(16)
Zn10 Zn30 Zn40 O80 120.04(17)
C31 Zn30 Zn40 O70 -172.3(18)
C31' Zn30 Zn40 O70 166.1(7)
O50 Zn30 Zn40 O70 0.02(16)
O80 Zn30 Zn40 O70 -84.8(2)
O60 Zn30 Zn40 O70 85.4(2)
Zn20 Zn30 Zn40 O70 -35.04(11)
Zn10 Zn30 Zn40 O70 35.19(11)
C31 Zn30 Zn40 Zn10 152.5(18)
C31' Zn30 Zn40 Zn10 130.9(7)
O50 Zn30 Zn40 Zn10 -35.17(12)
O80 Zn30 Zn40 Zn10 -120.04(17)
O60 Zn30 Zn40 Zn10 50.16(17)
Zn20 Zn30 Zn40 Zn10 -70.24(3)
C31 Zn30 Zn40 Zn20 -137.3(18)
C31' Zn30 Zn40 Zn20 -158.9(7)
O50 Zn30 Zn40 Zn20 35.06(12)
O80 Zn30 Zn40 Zn20 -49.80(16)
O60 Zn30 Zn40 Zn20 120.40(17)
Zn10 Zn30 Zn40 Zn20 70.24(3)
C11 Zn10 Zn40 C41' 2.0(10)
O70 Zn10 Zn40 C41' -102.1(9)
O50 Zn10 Zn40 C41' 172.2(9)
O60 Zn10 Zn40 C41' 87.5(9)
Zn20 Zn10 Zn40 C41' -152.0(8)
Zn30 Zn10 Zn40 C41' 137.6(8)
C11 Zn10 Zn40 C41 27.1(12)
O70 Zn10 Zn40 C41 -77.0(11)
O50 Zn10 Zn40 C41 -162.7(11)
O60 Zn10 Zn40 C41 112.5(11)
Zn20 Zn10 Zn40 C41 -126.9(11)
Zn30 Zn10 Zn40 C41 162.6(11)
C11 Zn10 Zn40 O60 -85.5(5)
O70 Zn10 Zn40 O60 170.4(2)
O50 Zn10 Zn40 O60 84.8(2)
Zn20 Zn10 Zn40 O60 120.59(17)
Zn30 Zn10 Zn40 O60 50.10(17)
C11 Zn10 Zn40 O80 -171.1(5)
O70 Zn10 Zn40 O80 84.83(19)
O50 Zn10 Zn40 O80 -0.83(16)
O60 Zn10 Zn40 O80 -85.6(2)
Zn20 Zn10 Zn40 O80 34.99(11)
Zn30 Zn10 Zn40 O80 -35.50(11)
C11 Zn10 Zn40 O70 104.1(5)
O50 Zn10 Zn40 O70 -85.7(2)
O60 Zn10 Zn40 O70 -170.4(2)
Zn20 Zn10 Zn40 O70 -49.84(16)
Zn30 Zn10 Zn40 O70 -120.33(16)
C11 Zn10 Zn40 Zn30 -135.6(5)
O70 Zn10 Zn40 Zn30 120.33(16)
O50 Zn10 Zn40 Zn30 34.67(12)
O60 Zn10 Zn40 Zn30 -50.10(17)
Zn20 Zn10 Zn40 Zn30 70.49(3)
C11 Zn10 Zn40 Zn20 153.9(5)
O70 Zn10 Zn40 Zn20 49.84(16)
O50 Zn10 Zn40 Zn20 -35.82(12)
O60 Zn10 Zn40 Zn20 -120.59(17)
Zn30 Zn10 Zn40 Zn20 -70.49(3)
C21' Zn20 Zn40 C41' -4.7(16)
C21 Zn20 Zn40 C41' -18.7(18)
O50 Zn20 Zn40 C41' 177.2(12)
O70 Zn20 Zn40 C41' 91.3(12)
O80 Zn20 Zn40 C41' -97.9(12)
Zn10 Zn20 Zn40 C41' 141.2(12)
Zn30 Zn20 Zn40 C41' -148.0(12)
C21' Zn20 Zn40 C41 -8.7(14)
C21 Zn20 Zn40 C41 -22.7(17)
O50 Zn20 Zn40 C41 173.2(10)
O70 Zn20 Zn40 C41 87.3(10)
O80 Zn20 Zn40 C41 -101.9(10)
Zn10 Zn20 Zn40 C41 137.2(10)
Zn30 Zn20 Zn40 C41 -152.0(10)
C21' Zn20 Zn40 O60 178.7(10)
C21 Zn20 Zn40 O60 164.7(14)
O50 Zn20 Zn40 O60 0.66(16)
O70 Zn20 Zn40 O60 -85.24(19)
O80 Zn20 Zn40 O60 85.5(2)
Zn10 Zn20 Zn40 O60 -35.39(11)
Zn30 Zn20 Zn40 O60 35.44(11)
C21' Zn20 Zn40 O80 93.3(11)
C21 Zn20 Zn40 O80 79.2(14)
O50 Zn20 Zn40 O80 -84.8(2)
O70 Zn20 Zn40 O80 -170.7(2)
Zn10 Zn20 Zn40 O80 -120.89(17)
Zn30 Zn20 Zn40 O80 -50.06(17)
C21' Zn20 Zn40 O70 -96.0(11)
C21 Zn20 Zn40 O70 -110.1(14)
O50 Zn20 Zn40 O70 85.90(19)
O80 Zn20 Zn40 O70 170.7(2)
Zn10 Zn20 Zn40 O70 49.86(15)
Zn30 Zn20 Zn40 O70 120.68(15)
C21' Zn20 Zn40 Zn30 143.3(10)
C21 Zn20 Zn40 Zn30 129.3(13)
O50 Zn20 Zn40 Zn30 -34.78(12)
O70 Zn20 Zn40 Zn30 -120.68(15)
O80 Zn20 Zn40 Zn30 50.06(17)
Zn10 Zn20 Zn40 Zn30 -70.82(3)
C21' Zn20 Zn40 Zn10 -145.9(10)
C21 Zn20 Zn40 Zn10 -159.9(13)
O50 Zn20 Zn40 Zn10 36.05(12)
O70 Zn20 Zn40 Zn10 -49.86(15)
O80 Zn20 Zn40 Zn10 120.89(17)
Zn30 Zn20 Zn40 Zn10 70.82(3)
O70 Zn10 C11 C12 -9.6(16)
O50 Zn10 C11 C12 116.0(12)
O60 Zn10 C11 C12 -131.8(12)
Zn20 Zn10 C11 C12 57.9(16)
Zn40 Zn10 C11 C12 -76.4(15)
Zn30 Zn10 C11 C12 172.5(10)
C21' Zn20 C21 C22 55(6)
O50 Zn20 C21 C22 -93(2)
O70 Zn20 C21 C22 30(3)
O80 Zn20 C21 C22 160(2)
Zn10 Zn20 C21 C22 -42(3)
Zn30 Zn20 C21 C22 -145(2)
Zn40 Zn20 C21 C22 106(3)
C21 Zn20 C21' C22' 179(9)
O50 Zn20 C21' C22' -144(2)
O70 Zn20 C21' C22' -21(3)
O80 Zn20 C21' C22' 96(3)
Zn10 Zn20 C21' C22' -81(3)
Zn30 Zn20 C21' C22' 154(2)
Zn40 Zn20 C21' C22' 38(3)
C31' Zn30 C31 C32 22(2)
O50 Zn30 C31 C32 170.8(19)
O80 Zn30 C31 C32 -82(2)
O60 Zn30 C31 C32 58(3)
Zn40 Zn30 C31 C32 -18(4)
Zn20 Zn30 C31 C32 -140.9(19)
Zn10 Zn30 C31 C32 123.6(19)
C31 Zn30 C31' C32' -28(2)
O50 Zn30 C31' C32' -70(2)
O80 Zn30 C31' C32' 70(2)
O60 Zn30 C31' C32' 178.0(16)
Zn40 Zn30 C31' C32' 130.2(17)
Zn20 Zn30 C31' C32' 4(3)
Zn10 Zn30 C31' C32' -135.0(15)
C41' Zn40 C41 C42 -76(4)
O60 Zn40 C41 C42 -94(3)
O80 Zn40 C41 C42 40(3)
O70 Zn40 C41 C42 147(3)
Zn30 Zn40 C41 C42 -19(4)
Zn10 Zn40 C41 C42 -164(2)
Zn20 Zn40 C41 C42 97(3)
C41 Zn40 C41' C42' 113(5)
O60 Zn40 C41' C42' -82(2)
O80 Zn40 C41' C42' 35(2)
O70 Zn40 C41' C42' 164.6(16)
Zn30 Zn40 C41' C42' -29(2)
Zn10 Zn40 C41' C42' -135.2(17)
Zn20 Zn40 C41' C42' 102(2)
C31 Zn30 O50 C50 -4.7(10)
C31' Zn30 O50 C50 13.2(9)
O80 Zn30 O50 C50 -138.9(5)
O60 Zn30 O50 C50 136.7(5)
Zn40 Zn30 O50 C50 178.8(5)
Zn20 Zn30 O50 C50 -132.8(6)
Zn10 Zn30 O50 C50 130.6(6)
C31 Zn30 O50 Zn20 128.1(8)
C31' Zn30 O50 Zn20 145.9(7)
O80 Zn30 O50 Zn20 -6.16(16)
O60 Zn30 O50 Zn20 -90.50(17)
Zn40 Zn30 O50 Zn20 -48.41(12)
Zn10 Zn30 O50 Zn20 -96.66(18)
C31 Zn30 O50 Zn10 -135.2(8)
C31' Zn30 O50 Zn10 -117.4(7)
O80 Zn30 O50 Zn10 90.50(17)
O60 Zn30 O50 Zn10 6.16(16)
Zn40 Zn30 O50 Zn10 48.25(12)
Zn20 Zn30 O50 Zn10 96.66(18)
C21' Zn20 O50 C50 1.0(10)
C21 Zn20 O50 C50 8.6(10)
O70 Zn20 O50 C50 -138.5(5)
O80 Zn20 O50 C50 137.4(5)
Zn10 Zn20 O50 C50 -131.3(6)
Zn30 Zn20 O50 C50 131.3(6)
Zn40 Zn20 O50 C50 179.4(5)
C21' Zn20 O50 Zn30 -130.3(9)
C21 Zn20 O50 Zn30 -122.7(8)
O70 Zn20 O50 Zn30 90.27(17)
O80 Zn20 O50 Zn30 6.15(16)
Zn10 Zn20 O50 Zn30 97.4(2)
Zn40 Zn20 O50 Zn30 48.15(12)
C21' Zn20 O50 Zn10 132.2(8)
C21 Zn20 O50 Zn10 139.9(8)
O70 Zn20 O50 Zn10 -7.18(16)
O80 Zn20 O50 Zn10 -91.30(17)
Zn30 Zn20 O50 Zn10 -97.4(2)
Zn40 Zn20 O50 Zn10 -49.29(13)
C11 Zn10 O50 C50 -5.1(7)
O70 Zn10 O50 C50 139.6(5)
O60 Zn10 O50 C50 -136.3(5)
Zn20 Zn10 O50 C50 132.4(6)
Zn40 Zn10 O50 C50 -178.2(5)
Zn30 Zn10 O50 C50 -130.1(6)
C11 Zn10 O50 Zn30 125.0(4)
O70 Zn10 O50 Zn30 -90.31(17)
O60 Zn10 O50 Zn30 -6.14(16)
Zn20 Zn10 O50 Zn30 -97.5(2)
Zn40 Zn10 O50 Zn30 -48.10(12)
C11 Zn10 O50 Zn20 -137.5(4)
O70 Zn10 O50 Zn20 7.20(17)
O60 Zn10 O50 Zn20 91.36(17)
Zn40 Zn10 O50 Zn20 49.40(13)
Zn30 Zn10 O50 Zn20 97.5(2)
Zn30 O50 C50 C53 -178.2(6)
Zn20 O50 C50 C53 60.9(8)
Zn10 O50 C50 C53 -59.1(9)
Zn30 O50 C50 C51 63.7(9)
Zn20 O50 C50 C51 -57.1(9)
Zn10 O50 C50 C51 -177.2(6)
Zn30 O50 C50 C52 -58.3(8)
Zn20 O50 C50 C52 -179.1(6)
Zn10 O50 C50 C52 60.9(8)
C41' Zn40 O60 C60 0.4(9)
C41 Zn40 O60 C60 6.3(12)
O80 Zn40 O60 C60 -139.7(5)
O70 Zn40 O60 C60 136.5(5)
Zn30 Zn40 O60 C60 -133.1(5)
Zn10 Zn40 O60 C60 130.2(5)
Zn20 Zn40 O60 C60 178.4(5)
C41' Zn40 O60 Zn30 133.5(7)
C41 Zn40 O60 Zn30 139.4(10)
O80 Zn40 O60 Zn30 -6.58(16)
O70 Zn40 O60 Zn30 -90.37(17)
Zn10 Zn40 O60 Zn30 -96.77(19)
Zn20 Zn40 O60 Zn30 -48.50(12)
C41' Zn40 O60 Zn10 -129.8(7)
C41 Zn40 O60 Zn10 -123.9(10)
O80 Zn40 O60 Zn10 90.19(17)
O70 Zn40 O60 Zn10 6.39(16)
Zn30 Zn40 O60 Zn10 96.77(19)
Zn20 Zn40 O60 Zn10 48.27(12)
C31 Zn30 O60 C60 -11.2(11)
C31' Zn30 O60 C60 4.0(8)
O50 Zn30 O60 C60 -136.3(5)
O80 Zn30 O60 C60 139.6(5)
Zn40 Zn30 O60 C60 133.0(6)
Zn20 Zn30 O60 C60 -178.3(5)
Zn10 Zn30 O60 C60 -130.2(6)
C31 Zn30 O60 Zn40 -144.3(10)
C31' Zn30 O60 Zn40 -129.0(7)
O50 Zn30 O60 Zn40 90.66(17)
O80 Zn30 O60 Zn40 6.60(16)
Zn20 Zn30 O60 Zn40 48.69(12)
Zn10 Zn30 O60 Zn40 96.81(18)
C31 Zn30 O60 Zn10 118.9(10)
C31' Zn30 O60 Zn10 134.2(7)
O50 Zn30 O60 Zn10 -6.15(16)
O80 Zn30 O60 Zn10 -90.22(17)
Zn40 Zn30 O60 Zn10 -96.81(18)
Zn20 Zn30 O60 Zn10 -48.13(12)
C11 Zn10 O60 C60 5.0(7)
O70 Zn10 O60 C60 -138.0(5)
O50 Zn10 O60 C60 137.8(5)
Zn20 Zn10 O60 C60 179.9(5)
Zn40 Zn10 O60 C60 -131.6(6)
Zn30 Zn10 O60 C60 131.7(6)
C11 Zn10 O60 Zn40 136.6(4)
O70 Zn10 O60 Zn40 -6.43(16)
O50 Zn10 O60 Zn40 -90.61(17)
Zn20 Zn10 O60 Zn40 -48.51(12)
Zn30 Zn10 O60 Zn40 -96.68(18)
C11 Zn10 O60 Zn30 -126.7(4)
O70 Zn10 O60 Zn30 90.25(17)
O50 Zn10 O60 Zn30 6.07(16)
Zn20 Zn10 O60 Zn30 48.18(12)
Zn40 Zn10 O60 Zn30 96.68(18)
Zn40 O60 C60 C62 -58.9(8)
Zn30 O60 C60 C62 179.7(6)
Zn10 O60 C60 C62 60.4(8)
Zn40 O60 C60 C63 179.0(5)
Zn30 O60 C60 C63 57.6(7)
Zn10 O60 C60 C63 -61.7(7)
Zn40 O60 C60 C61 59.8(9)
Zn30 O60 C60 C61 -61.7(9)
Zn10 O60 C60 C61 179.0(6)
C11 Zn10 O70 C70 1.3(7)
O50 Zn10 O70 C70 -138.5(5)
O60 Zn10 O70 C70 138.0(5)
Zn20 Zn10 O70 C70 -131.3(5)
Zn40 Zn10 O70 C70 131.6(5)
Zn30 Zn10 O70 C70 -180.0(4)
C11 Zn10 O70 Zn20 132.6(5)
O50 Zn10 O70 Zn20 -7.20(16)
O60 Zn10 O70 Zn20 -90.72(17)
Zn40 Zn10 O70 Zn20 -97.12(17)
Zn30 Zn10 O70 Zn20 -48.69(11)
C11 Zn10 O70 Zn40 -130.2(5)
O50 Zn10 O70 Zn40 89.92(17)
O60 Zn10 O70 Zn40 6.40(16)
Zn20 Zn10 O70 Zn40 97.12(17)
Zn30 Zn10 O70 Zn40 48.43(11)
C21' Zn20 O70 C70 -3.1(10)
C21 Zn20 O70 C70 2.7(14)
O50 Zn20 O70 C70 137.9(4)
O80 Zn20 O70 C70 -138.5(4)
Zn10 Zn20 O70 C70 130.7(5)
Zn30 Zn20 O70 C70 179.5(4)
Zn40 Zn20 O70 C70 -132.3(5)
C21' Zn20 O70 Zn10 -133.8(9)
C21 Zn20 O70 Zn10 -128.0(13)
O50 Zn20 O70 Zn10 7.24(17)
O80 Zn20 O70 Zn10 90.84(16)
Zn30 Zn20 O70 Zn10 48.83(11)
Zn40 Zn20 O70 Zn10 97.04(17)
C21' Zn20 O70 Zn40 129.2(9)
C21 Zn20 O70 Zn40 135.0(13)
O50 Zn20 O70 Zn40 -89.79(17)
O80 Zn20 O70 Zn40 -6.20(15)
Zn10 Zn20 O70 Zn40 -97.04(17)
Zn30 Zn20 O70 Zn40 -48.21(11)
C41' Zn40 O70 C70 -7.8(9)
C41 Zn40 O70 C70 6.7(9)
O60 Zn40 O70 C70 -137.3(4)
O80 Zn40 O70 C70 138.4(4)
Zn30 Zn40 O70 C70 -179.5(4)
Zn10 Zn40 O70 C70 -130.8(5)
Zn20 Zn40 O70 C70 132.2(5)
C41' Zn40 O70 Zn10 123.0(7)
C41 Zn40 O70 Zn10 137.5(8)
O60 Zn40 O70 Zn10 -6.44(16)
O80 Zn40 O70 Zn10 -90.80(16)
Zn30 Zn40 O70 Zn10 -48.68(12)
Zn20 Zn40 O70 Zn10 -97.00(17)
C41' Zn40 O70 Zn20 -140.0(7)
C41 Zn40 O70 Zn20 -125.5(8)
O60 Zn40 O70 Zn20 90.56(16)
O80 Zn40 O70 Zn20 6.20(15)
Zn30 Zn40 O70 Zn20 48.32(11)
Zn10 Zn40 O70 Zn20 97.00(17)
Zn10 O70 C70 C72 -59.0(7)
Zn20 O70 C70 C72 -178.5(5)
Zn40 O70 C70 C72 60.7(7)
Zn10 O70 C70 C71 -179.8(5)
Zn20 O70 C70 C71 60.8(7)
Zn40 O70 C70 C71 -60.0(7)
Zn10 O70 C70 C73 60.5(7)
Zn20 O70 C70 C73 -59.0(6)
Zn40 O70 C70 C73 -179.8(4)
C31 Zn30 O80 C80 16.6(10)
C31' Zn30 O80 C80 -15.7(9)
O50 Zn30 O80 C80 138.4(5)
O60 Zn30 O80 C80 -137.2(5)
Zn40 Zn30 O80 C80 -130.6(5)
Zn20 Zn30 O80 C80 132.2(5)
Zn10 Zn30 O80 C80 -179.5(5)
C31 Zn30 O80 Zn20 -115.6(9)
C31' Zn30 O80 Zn20 -148.0(8)
O50 Zn30 O80 Zn20 6.15(16)
O60 Zn30 O80 Zn20 90.56(17)
Zn40 Zn30 O80 Zn20 97.14(17)
Zn10 Zn30 O80 Zn20 48.32(12)
C31 Zn30 O80 Zn40 147.3(9)
C31' Zn30 O80 Zn40 114.9(8)
O50 Zn30 O80 Zn40 -90.99(17)
O60 Zn30 O80 Zn40 -6.58(16)
Zn20 Zn30 O80 Zn40 -97.14(17)
Zn10 Zn30 O80 Zn40 -48.82(12)
C21' Zn20 O80 C80 2.0(9)
C21 Zn20 O80 C80 -11.3(11)
O50 Zn20 O80 C80 -137.1(5)
O70 Zn20 O80 C80 138.5(5)
Zn10 Zn20 O80 C80 -179.5(4)
Zn30 Zn20 O80 C80 -131.0(5)
Zn40 Zn20 O80 C80 132.3(5)
C21' Zn20 O80 Zn30 133.1(8)
C21 Zn20 O80 Zn30 119.7(10)
O50 Zn20 O80 Zn30 -6.10(16)
O70 Zn20 O80 Zn30 -90.49(16)
Zn10 Zn20 O80 Zn30 -48.50(12)
Zn40 Zn20 O80 Zn30 -96.70(18)
C21' Zn20 O80 Zn40 -130.2(8)
C21 Zn20 O80 Zn40 -143.6(9)
O50 Zn20 O80 Zn40 90.60(17)
O70 Zn20 O80 Zn40 6.21(15)
Zn10 Zn20 O80 Zn40 48.21(12)
Zn30 Zn20 O80 Zn40 96.70(18)
C41' Zn40 O80 C80 5.2(9)
C41 Zn40 O80 C80 -14.8(10)
O60 Zn40 O80 C80 136.7(4)
O70 Zn40 O80 C80 -139.1(4)
Zn30 Zn40 O80 C80 130.1(5)
Zn10 Zn40 O80 C80 179.0(4)
Zn20 Zn40 O80 C80 -132.9(5)
C41' Zn40 O80 Zn30 -124.9(8)
C41 Zn40 O80 Zn30 -144.9(9)
O60 Zn40 O80 Zn30 6.59(16)
O70 Zn40 O80 Zn30 90.76(16)
Zn10 Zn40 O80 Zn30 48.88(12)
Zn20 Zn40 O80 Zn30 96.95(19)
C41' Zn40 O80 Zn20 138.2(8)
C41 Zn40 O80 Zn20 118.1(9)
O60 Zn40 O80 Zn20 -90.36(17)
O70 Zn40 O80 Zn20 -6.19(15)
Zn30 Zn40 O80 Zn20 -96.95(19)
Zn10 Zn40 O80 Zn20 -48.08(12)
Zn30 O80 C80 C81 59.5(7)
Zn20 O80 C80 C81 179.6(5)
Zn40 O80 C80 C81 -59.1(7)
Zn30 O80 C80 C82 180.0(5)
Zn20 O80 C80 C82 -59.9(7)
Zn40 O80 C80 C82 61.3(7)
Zn30 O80 C80 C83 -61.8(7)
Zn20 O80 C80 C83 58.3(7)
Zn40 O80 C80 C83 179.5(5)
